data_7118589
loop_
_publ_author_name
'Banerjee, Aparna'
'Nandi, Shyamapada'
'Nasa, Parveen'
'Vaidhyanathan, Ramanathan'

_publ_section_title
;
 Enhancing the carbon capture capacities of a rigid ultra-microporous MOF
 through gate-opening at low CO2 pressures assisted by swiveling oxalate
 pillars.
;
_journal_issue 9
_journal_name_full 'Chemical communications (Cambridge, England)'
_journal_page_first 1851
_journal_page_last 1854
_journal_paper_doi 10.1039/c5cc08172f
_journal_volume 52
_journal_year 2016
_chemical_formula_moiety Zn2(C2O4)(C2H3N4)2(C2H6O)
_chemical_formula_sum 'C8 H11 N8 O5 Zn2'
_chemical_formula_weight 429.99
_chemical_name_common 'Zinc aminotriazolato oxalate'
_chemical_name_systematic 'Zinc aminotriazolato oxalate'
_space_group_crystal_system monoclinic
_space_group_IT_number 14
_space_group_name_Hall '-P 2yn'
_space_group_name_H-M_alt 'P 1 21/n 1'
_symmetry_space_group_name_Hall '-P 2yn'
_symmetry_space_group_name_H-M 'P 1 21/n 1'
_atom_sites_solution_hydrogens geom
_audit_creation_method SHELXL-2014/6
_audit_update_record
;
2015-11-24 deposited with the CCDC.
2015-12-01 downloaded from the CCDC.
;
_cell_angle_alpha 90
_cell_angle_beta 105.360(5)
_cell_angle_gamma 90
_cell_formula_units_Z 4
_cell_length_a 8.9818(10)
_cell_length_b 13.8656(13)
_cell_length_c 12.4104(12)
_cell_measurement_reflns_used 9947
_cell_measurement_temperature 100(2)
_cell_measurement_theta_max 73.21
_cell_measurement_theta_min 3.19
_cell_volume 1490.4(3)
_computing_cell_refinement 'Bruker SAINT'
_computing_data_collection 'Bruker APEX2'
_computing_data_reduction 'Bruker SAINT'
_computing_molecular_graphics 'Bruker SHELXTL'
_computing_publication_material 'Bruker SHELXTL'
_computing_structure_refinement 'SHELXL-2014/6 (Sheldrick, 2014)'
_computing_structure_solution 'SHELXS-97 (Sheldrick 2008)'
_diffrn_ambient_temperature 100(2)
_diffrn_measured_fraction_theta_full 0.999
_diffrn_measured_fraction_theta_max 0.969
_diffrn_measurement_device_type 'D8 Venture APEX-II'
_diffrn_measurement_method 'CMOS-Photon 100'
_diffrn_radiation_monochromator Micro-focus
_diffrn_radiation_source Micro-focus
_diffrn_radiation_type CuK\a
_diffrn_radiation_wavelength 1.54178
_diffrn_reflns_av_R_equivalents 0.0925
_diffrn_reflns_av_unetI/netI 0.0542
_diffrn_reflns_laue_measured_fraction_full 0.999
_diffrn_reflns_laue_measured_fraction_max 0.969
_diffrn_reflns_limit_h_max 10
_diffrn_reflns_limit_h_min -11
_diffrn_reflns_limit_k_max 17
_diffrn_reflns_limit_k_min -17
_diffrn_reflns_limit_l_max 15
_diffrn_reflns_limit_l_min -15
_diffrn_reflns_number 19147
_diffrn_reflns_point_group_measured_fraction_full 0.999
_diffrn_reflns_point_group_measured_fraction_max 0.969
_diffrn_reflns_theta_full 67.679
_diffrn_reflns_theta_max 74.394
_diffrn_reflns_theta_min 4.881
_exptl_absorpt_coefficient_mu 4.351
_exptl_absorpt_correction_T_max 0.7535
_exptl_absorpt_correction_T_min 0.5594
_exptl_absorpt_correction_type multi-scan
_exptl_absorpt_process_details 'SADABS;Universitat Gottingen,1997'
_exptl_crystal_colour colorless
_exptl_crystal_density_diffrn 1.916
_exptl_crystal_density_method 'not measured'
_exptl_crystal_description 'hexagonal plates'
_exptl_crystal_F_000 860
_exptl_crystal_size_max 0.15
_exptl_crystal_size_mid 0.06
_exptl_crystal_size_min 0.05
_refine_diff_density_max 1.374
_refine_diff_density_min -1.105
_refine_diff_density_rms 0.189
_refine_ls_extinction_method none
_refine_ls_goodness_of_fit_ref 1.188
_refine_ls_hydrogen_treatment constr
_refine_ls_matrix_type full
_refine_ls_number_parameters 208
_refine_ls_number_reflns 2952
_refine_ls_number_restraints 13
_refine_ls_restrained_S_all 1.187
_refine_ls_R_factor_all 0.1082
_refine_ls_R_factor_gt 0.0999
_refine_ls_shift/su_max 0.000
_refine_ls_shift/su_mean 0.000
_refine_ls_structure_factor_coef Fsqd
_refine_ls_weighting_details 'w=1/[\s^2^(Fo^2^)+34.3249P] where P=(Fo^2^+2Fc^2^)/3'
_refine_ls_weighting_scheme calc
_refine_ls_wR_factor_gt 0.2087
_refine_ls_wR_factor_ref 0.2127
_reflns_Friedel_coverage 0.000
_reflns_number_gt 2648
_reflns_number_total 2952
_reflns_threshold_expression 'I > 2\s(I)'
_cod_data_source_file c5cc08172f2.cif
_cod_data_source_block trial1_a_EtOH
_cod_database_code 7118589
_shelx_space_group_comment
;
The symmetry employed for this shelxl refinement is uniquely defined
by the following loop, which should always be used as a source of
symmetry information in preference to the above space-group names.
They are only intended as comments.
;
_shelxl_version_number 2014/6

loop_
_space_group_symop_operation_xyz
'x, y, z'
'-x+1/2, y+1/2, -z+1/2'
'-x, -y, -z'
'x-1/2, -y-1/2, z-1/2'

loop_
_atom_site_label
_atom_site_type_symbol
_atom_site_fract_x
_atom_site_fract_y
_atom_site_fract_z
_atom_site_U_iso_or_equiv
_atom_site_adp_type
_atom_site_occupancy
_atom_site_site_symmetry_order
_atom_site_calc_flag
_atom_site_refinement_flags_posn
_atom_site_refinement_flags_adp
_atom_site_refinement_flags_occupancy
_atom_site_disorder_assembly
_atom_site_disorder_group
Zn1 Zn 0.55745(17) 0.51980(8) 0.36379(10) 0.0265(4) Uani 1 1 d . . . . .
Zn2 Zn -0.09022(16) 0.59433(8) 0.06513(10) 0.0255(4) Uani 1 1 d . . . . .
N1 N 0.5701(11) 0.3962(5) 0.4508(7) 0.033(2) Uani 1 1 d . . . . .
O4 O 0.8488(12) 0.6457(5) 0.2054(7) 0.055(3) Uani 1 1 d . . . . .
N7 N 0.1264(11) 0.5458(6) 0.1242(6) 0.032(2) Uani 1 1 d . . . . .
N6 N 0.1773(10) 0.4585(6) 0.0909(7) 0.0298(19) Uani 1 1 d . . . . .
O2 O 0.7120(10) 0.6101(5) 0.3247(7) 0.047(2) Uani 1 1 d . . . . .
N2 N 0.4965(11) 0.3751(6) 0.5343(6) 0.0303(19) Uani 1 1 d . . . . .
N3 N 0.5681(12) 0.2372(6) 0.4713(7) 0.037(2) Uani 1 1 d . . . . .
O3 O 0.8021(13) 0.4705(5) 0.1201(7) 0.057(3) Uani 1 1 d . . . . .
O1 O 0.6730(13) 0.4340(5) 0.2457(7) 0.058(3) Uani 1 1 d . . . . .
N5 N 0.3565(12) 0.5128(7) 0.2374(7) 0.042(2) Uani 1 1 d . . . . .
C2 C 0.7653(13) 0.5901(7) 0.2446(9) 0.034(2) Uani 1 1 d . . . . .
N4 N 0.4432(15) 0.2312(6) 0.6172(8) 0.056(3) Uani 1 1 d . . . . .
H4A H 0.4030 0.2624 0.6645 0.067 Uiso 1 1 calc R U . . .
H4B H 0.4475 0.1678 0.6187 0.067 Uiso 1 1 calc R U . . .
C3 C 0.6103(16) 0.3130(7) 0.4169(9) 0.040(3) Uani 1 1 d . . . . .
H3 H 0.6632 0.3065 0.3604 0.048 Uiso 1 1 calc R U . . .
C5 C 0.2361(13) 0.5751(8) 0.2121(8) 0.035(2) Uani 1 1 d . . . . .
C4 C 0.4981(13) 0.2803(7) 0.5427(8) 0.030(2) Uani 1 1 d . . . . .
C1 C 0.7448(14) 0.4896(8) 0.1993(8) 0.036(3) Uani 1 1 d . . . . .
C6 C 0.3151(14) 0.4423(8) 0.1596(8) 0.038(3) Uani 1 1 d . . . . .
N8 N 0.405(2) 0.3546(13) 0.1498(15) 0.038(5) Uiso 0.507(19) 1 d . . P A 1
H8A H 0.3671 0.3119 0.0973 0.045 Uiso 0.507(19) 1 calc R U P A 1
H8B H 0.4966 0.3454 0.1964 0.045 Uiso 0.507(19) 1 calc R U P A 1
N9 N 0.219(3) 0.6633(15) 0.2670(17) 0.049(6) Uiso 0.493(19) 1 d . . P A 2
H9A H 0.1350 0.6984 0.2425 0.059 Uiso 0.493(19) 1 calc R U P A 2
H9B H 0.2919 0.6825 0.3253 0.059 Uiso 0.493(19) 1 calc R U P A 2
O100 O 0.478(4) 0.371(2) 0.968(2) 0.094(11) Uiso 0.428(19) 1 d D U P B 1
H100 H 0.5525 0.4025 0.9576 0.140 Uiso 0.428(19) 1 calc R U P B 1
C101 C 0.525(7) 0.277(3) 0.998(5) 0.127(17) Uiso 0.428(19) 1 d D U P B 1
H10A H 0.4376 0.2404 1.0123 0.152 Uiso 0.428(19) 1 calc R U P B 1
H10B H 0.6086 0.2784 1.0687 0.152 Uiso 0.428(19) 1 calc R U P B 1
C100 C 0.585(11) 0.222(7) 0.908(7) 0.21(3) Uiso 0.428(19) 1 d D U P B 1
H10C H 0.5303 0.2455 0.8337 0.311 Uiso 0.428(19) 1 calc R U P B 1
H10D H 0.5669 0.1529 0.9133 0.311 Uiso 0.428(19) 1 calc R U P B 1
H10E H 0.6961 0.2340 0.9209 0.311 Uiso 0.428(19) 1 calc R U P B 1
O200 O 0.490(4) 0.189(2) 1.010(3) 0.143(12) Uiso 0.572(19) 1 d D U P B 2
H200 H 0.5703 0.1760 1.0607 0.215 Uiso 0.572(19) 1 calc R U P B 2
C201 C 0.521(5) 0.185(2) 0.905(3) 0.093(11) Uiso 0.572(19) 1 d D U P B 2
H20A H 0.6020 0.2332 0.9021 0.112 Uiso 0.572(19) 1 calc R U P B 2
H20B H 0.4271 0.2005 0.8455 0.112 Uiso 0.572(19) 1 calc R U P B 2
C200 C 0.578(4) 0.0834(19) 0.890(3) 0.079(9) Uiso 0.572(19) 1 d D U P B 2
H20C H 0.6525 0.0626 0.9584 0.118 Uiso 0.572(19) 1 calc R U P B 2
H20D H 0.6268 0.0832 0.8279 0.118 Uiso 0.572(19) 1 calc R U P B 2
H20E H 0.4896 0.0390 0.8725 0.118 Uiso 0.572(19) 1 calc R U P B 2

loop_
_atom_site_aniso_label
_atom_site_aniso_U_11
_atom_site_aniso_U_22
_atom_site_aniso_U_33
_atom_site_aniso_U_23
_atom_site_aniso_U_13
_atom_site_aniso_U_12
Zn1 0.0426(8) 0.0181(6) 0.0201(6) 0.0010(5) 0.0110(5) -0.0011(5)
Zn2 0.0433(8) 0.0158(6) 0.0178(6) -0.0011(4) 0.0089(5) -0.0006(5)
N1 0.057(6) 0.016(4) 0.031(4) 0.004(3) 0.022(4) 0.002(4)
O4 0.098(8) 0.024(4) 0.065(6) -0.004(4) 0.061(6) -0.005(4)
N7 0.050(6) 0.023(4) 0.019(4) -0.004(3) 0.005(4) -0.002(4)
N6 0.041(5) 0.021(4) 0.028(4) 0.001(3) 0.008(4) -0.003(4)
O2 0.065(6) 0.032(4) 0.058(5) -0.012(4) 0.041(5) -0.015(4)
N2 0.049(6) 0.020(4) 0.025(4) 0.002(3) 0.014(4) 0.005(4)
N3 0.074(7) 0.016(4) 0.025(4) 0.000(3) 0.022(4) -0.004(4)
O3 0.113(8) 0.023(4) 0.051(5) -0.011(4) 0.052(5) -0.016(4)
O1 0.112(8) 0.026(4) 0.054(5) -0.003(4) 0.054(6) -0.014(5)
N5 0.051(6) 0.043(5) 0.024(4) -0.002(4) -0.001(4) -0.017(5)
C2 0.042(7) 0.030(5) 0.033(5) 0.000(4) 0.016(5) 0.002(5)
N4 0.116(10) 0.018(4) 0.051(6) 0.003(4) 0.055(7) 0.008(5)
C3 0.076(9) 0.015(4) 0.036(6) -0.004(4) 0.028(6) -0.008(5)
C5 0.035(6) 0.037(6) 0.027(5) 0.000(4) 0.000(4) 0.000(5)
C4 0.038(6) 0.024(5) 0.030(5) 0.002(4) 0.013(4) 0.002(4)
C1 0.052(7) 0.033(6) 0.029(5) 0.000(4) 0.017(5) -0.007(5)
C6 0.045(7) 0.044(6) 0.020(5) 0.004(4) 0.002(5) -0.013(5)

loop_
_atom_type_symbol
_atom_type_description
_atom_type_scat_dispersion_real
_atom_type_scat_dispersion_imag
_atom_type_scat_source
C C 0.0181 0.0091 'International Tables Vol C Tables 4.2.6.8 and 6.1.1.4'
H H 0.0000 0.0000 'International Tables Vol C Tables 4.2.6.8 and 6.1.1.4'
N N 0.0311 0.0180 'International Tables Vol C Tables 4.2.6.8 and 6.1.1.4'
O O 0.0492 0.0322 'International Tables Vol C Tables 4.2.6.8 and 6.1.1.4'
Zn Zn -1.5491 0.6778 'International Tables Vol C Tables 4.2.6.8 and 6.1.1.4'

loop_
_geom_angle_atom_site_label_1
_geom_angle_atom_site_label_2
_geom_angle_atom_site_label_3
_geom_angle
_geom_angle_site_symmetry_1
_geom_angle_site_symmetry_3
N1 Zn1 O2 135.3(4) . .
N1 Zn1 N5 106.4(4) . .
O2 Zn1 N5 111.4(4) . .
N1 Zn1 N2 105.1(3) . 3_666
O2 Zn1 N2 89.9(3) . 3_666
N5 Zn1 N2 101.5(4) . 3_666
N1 Zn1 O1 86.1(3) . .
O2 Zn1 O1 73.6(3) . .
N5 Zn1 O1 86.7(4) . .
N2 Zn1 O1 163.3(3) 3_666 .
N7 Zn2 N6 108.6(3) . 3_565
N7 Zn2 N3 105.3(4) . 2
N6 Zn2 N3 100.0(3) 3_565 2
N7 Zn2 O4 104.7(4) . 1_455
N6 Zn2 O4 143.4(4) 3_565 1_455
N3 Zn2 O4 85.2(3) 2 1_455
N7 Zn2 O3 95.1(4) . 1_455
N6 Zn2 O3 85.6(3) 3_565 1_455
N3 Zn2 O3 155.6(4) 2 1_455
O4 Zn2 O3 76.7(3) 1_455 1_455
C3 N1 N2 106.1(8) . .
C3 N1 Zn1 124.0(7) . .
N2 N1 Zn1 127.2(6) . .
C2 O4 Zn2 115.4(7) . 1_655
C5 N7 N6 106.2(9) . .
C5 N7 Zn2 129.5(7) . .
N6 N7 Zn2 123.1(6) . .
C6 N6 N7 106.3(8) . .
C6 N6 Zn2 127.8(7) . 3_565
N7 N6 Zn2 121.6(6) . 3_565
C2 O2 Zn1 119.2(7) . .
C4 N2 N1 105.6(8) . .
C4 N2 Zn1 130.8(7) . 3_666
N1 N2 Zn1 122.6(6) . 3_666
C4 N3 C3 102.8(8) . .
C4 N3 Zn2 131.2(7) . 2_545
C3 N3 Zn2 125.6(7) . 2_545
C1 O3 Zn2 112.9(7) . 1_655
C1 O1 Zn1 110.3(7) . .
C5 N5 C6 104.1(9) . .
C5 N5 Zn1 129.3(7) . .
C6 N5 Zn1 126.7(9) . .
O2 C2 O4 124.6(10) . .
O2 C2 C1 118.2(9) . .
O4 C2 C1 116.8(9) . .
C4 N4 H4A 120.0 . .
C4 N4 H4B 120.0 . .
H4A N4 H4B 120.0 . .
N1 C3 N3 112.7(9) . .
N1 C3 H3 123.6 . .
N3 C3 H3 123.6 . .
N7 C5 N5 111.7(9) . .
N7 C5 N9 120.3(13) . .
N5 C5 N9 128.0(13) . .
N2 C4 N4 124.2(9) . .
N2 C4 N3 112.7(9) . .
N4 C4 N3 123.0(9) . .
O1 C1 O3 127.2(10) . .
O1 C1 C2 115.6(9) . .
O3 C1 C2 117.1(9) . .
N6 C6 N5 111.7(11) . .
N6 C6 N8 121.6(11) . .
N5 C6 N8 126.7(12) . .
C6 N8 H8A 120.0 . .
C6 N8 H8B 120.0 . .
H8A N8 H8B 120.0 . .
C5 N9 H9A 120.0 . .
C5 N9 H9B 120.0 . .
H9A N9 H9B 120.0 . .
C101 O100 H100 109.5 . .
O100 C101 C100 114(5) . .
O100 C101 H10A 108.9 . .
C100 C101 H10A 108.9 . .
O100 C101 H10B 108.9 . .
C100 C101 H10B 108.9 . .
H10A C101 H10B 107.7 . .
C101 C100 H10C 109.5 . .
C101 C100 H10D 109.5 . .
H10C C100 H10D 109.5 . .
C101 C100 H10E 109.5 . .
H10C C100 H10E 109.5 . .
H10D C100 H10E 109.5 . .
C201 O200 H200 109.5 . .
O200 C201 C200 108(3) . .
O200 C201 H20A 110.2 . .
C200 C201 H20A 110.2 . .
O200 C201 H20B 110.2 . .
C200 C201 H20B 110.2 . .
H20A C201 H20B 108.5 . .
C201 C200 H20C 109.5 . .
C201 C200 H20D 109.5 . .
H20C C200 H20D 109.5 . .
C201 C200 H20E 109.5 . .
H20C C200 H20E 109.5 . .
H20D C200 H20E 109.5 . .

loop_
_geom_bond_atom_site_label_1
_geom_bond_atom_site_label_2
_geom_bond_distance
_geom_bond_site_symmetry_2
Zn1 N1 2.013(8) .
Zn1 O2 2.021(8) .
Zn1 N5 2.056(9) .
Zn1 N2 2.069(8) 3_666
Zn1 O1 2.334(8) .
Zn2 N7 2.005(9) .
Zn2 N6 2.024(8) 3_565
Zn2 N3 2.053(8) 2
Zn2 O4 2.083(8) 1_455
Zn2 O3 2.168(8) 1_455
N1 C3 1.310(13) .
N1 N2 1.400(11) .
O4 C2 1.260(13) .
O4 Zn2 2.083(8) 1_655
N7 C5 1.325(13) .
N7 N6 1.393(11) .
N6 C6 1.323(14) .
N6 Zn2 2.024(8) 3_565
O2 C2 1.243(13) .
N2 C4 1.318(12) .
N2 Zn1 2.069(8) 3_666
N3 C4 1.354(13) .
N3 C3 1.356(12) .
N3 Zn2 2.053(8) 2_545
O3 C1 1.254(13) .
O3 Zn2 2.168(8) 1_655
O1 C1 1.239(13) .
N5 C5 1.354(15) .
N5 C6 1.355(14) .
C2 C1 1.496(14) .
N4 C4 1.343(13) .
N4 H4A 0.8800 .
N4 H4B 0.8800 .
C3 H3 0.9500 .
C5 N9 1.43(2) .
C6 N8 1.48(2) .
N8 H8A 0.8800 .
N8 H8B 0.8800 .
N9 H9A 0.8800 .
N9 H9B 0.8800 .
O100 C101 1.39(2) .
O100 H100 0.8400 .
C101 C100 1.56(2) .
C101 H10A 0.9900 .
C101 H10B 0.9900 .
C100 H10C 0.9800 .
C100 H10D 0.9800 .
C100 H10E 0.9800 .
O200 C201 1.408(19) .
O200 H200 0.8400 .
C201 C200 1.531(19) .
C201 H20A 0.9900 .
C201 H20B 0.9900 .
C200 H20C 0.9800 .
C200 H20D 0.9800 .
C200 H20E 0.9800 .
